data_1551544
loop_
_publ_author_name
'Evan S. O'Brien'
'M. Tuan Trinh'
'Rose L. Kann'
'Jia Chen'
'Giselle A. Elbaz'
'Amrita Masurkar'
'Timothy L. Atallah'
'Maria V. Paley'
'Nilam Patel'
'Daniel W. Paley'
'Ioannis Kymissis'
'Andrew C. Crowther'
'Andrew J. Millis'
'David R. Reichman'
'X.-Y. Zhu'
'Xavier Roy'

_publ_section_title
;
 Single-crystal-to-single-crystal intercalation of a low-bandgap
 superatomic crystal
;
_journal_name_full 'Nature Chemistry'
_journal_page_first 1170
_journal_page_last 1174
_journal_paper_doi 10.1038/nchem.2844
_journal_volume 9
_journal_year 2017
_chemical_formula_moiety 'C54 H126 Co6 P6 Te8, 3(C60)'
_chemical_formula_sum 'C234 H126 Co6 P6 Te8'
_chemical_formula_weight 4497.54
_space_group_crystal_system trigonal
_space_group_IT_number 166
_space_group_name_Hall '-R 3 2"'
_space_group_name_H-M_alt 'R -3 m :H'
_atom_sites_solution_hydrogens geom
_cell_angle_alpha 90
_cell_angle_beta 90
_cell_angle_gamma 120
_cell_formula_units_Z 3
_cell_length_a 16.9985(4)
_cell_length_b 16.9985(4)
_cell_length_c 55.6840(15)
_cell_measurement_reflns_used 10265
_cell_measurement_temperature 100
_cell_measurement_theta_max 26.8330
_cell_measurement_theta_min 3.7620
_cell_volume 13934.2(6)
_computing_cell_refinement 'CrysAlisPro 1.171.38.41 (Rigaku OD, 2015)'
_computing_data_collection 'CrysAlisPro 1.171.38.41 (Rigaku OD, 2015)'
_computing_data_reduction 'CrysAlisPro 1.171.38.41 (Rigaku OD, 2015)'
_computing_molecular_graphics 'Olex2 (Dolomanov et al., 2009)'
_computing_publication_material 'Olex2 (Dolomanov et al., 2009)'
_computing_structure_refinement 'SHELXL-2014/7 (Sheldrick, 2014)'
_diffrn_ambient_temperature 100
_diffrn_detector 'CCD plate'
_diffrn_detector_area_resol_mean 16.1098
_diffrn_detector_type EosS2
_diffrn_measured_fraction_theta_full 0.994
_diffrn_measured_fraction_theta_max 0.994
_diffrn_measurement_device 'four-circle diffractometer'
_diffrn_measurement_device_type 'SuperNova, Dual, Cu at zero, EosS2'
_diffrn_measurement_method '\w scans'
_diffrn_orient_matrix_type 'CrysAlisPro convention (1999,Acta A55,543-557)'
_diffrn_orient_matrix_UB_11 0.0246088000
_diffrn_orient_matrix_UB_12 -0.0052605000
_diffrn_orient_matrix_UB_13 0.0095514000
_diffrn_orient_matrix_UB_21 -0.0054028000
_diffrn_orient_matrix_UB_22 0.0320155000
_diffrn_orient_matrix_UB_23 0.0069220000
_diffrn_orient_matrix_UB_31 -0.0410633000
_diffrn_orient_matrix_UB_32 -0.0356259000
_diffrn_orient_matrix_UB_33 0.0048077000
_diffrn_radiation_monochromator mirror
_diffrn_radiation_probe x-ray
_diffrn_radiation_type MoK\a
_diffrn_radiation_wavelength 0.71073
_diffrn_reflns_av_R_equivalents 0.0450
_diffrn_reflns_av_unetI/netI 0.0168
_diffrn_reflns_Laue_measured_fraction_full 0.994
_diffrn_reflns_Laue_measured_fraction_max 0.994
_diffrn_reflns_limit_h_max 18
_diffrn_reflns_limit_h_min -18
_diffrn_reflns_limit_k_max 18
_diffrn_reflns_limit_k_min -18
_diffrn_reflns_limit_l_max 61
_diffrn_reflns_limit_l_min -61
_diffrn_reflns_number 39807
_diffrn_reflns_point_group_measured_fraction_full 0.994
_diffrn_reflns_point_group_measured_fraction_max 0.994
_diffrn_reflns_theta_full 23.253
_diffrn_reflns_theta_max 23.253
_diffrn_reflns_theta_min 3.318
_diffrn_source 'micro-focus sealed X-ray tube'
_diffrn_source_type 'SuperNova (Mo) X-ray Source'
_exptl_absorpt_coefficient_mu 1.864
_exptl_absorpt_correction_T_max 0.936
_exptl_absorpt_correction_T_min 0.858
_exptl_absorpt_correction_type analytical
_exptl_absorpt_process_details
;
CrysAlisPro 1.171.38.41 (Rigaku Oxford Diffraction, 2015)
Analytical numeric absorption correction using a multifaceted crystal
			model based on expressions derived by R.C. Clark & J.S. Reid.
(Clark, R. C. & Reid, J. S. (1995). Acta Cryst. A51, 887-897)
Empirical absorption correction using spherical harmonics,
 implemented in SCALE3 ABSPACK scaling algorithm.
;
_exptl_crystal_colour black
_exptl_crystal_colour_primary black
_exptl_crystal_density_diffrn 1.608
_exptl_crystal_description irregular
_exptl_crystal_F_000 6594
_exptl_crystal_size_max 0.108
_exptl_crystal_size_mid 0.072
_exptl_crystal_size_min 0.055
_refine_diff_density_max 1.499
_refine_diff_density_min -0.633
_refine_diff_density_rms 0.165
_refine_ls_extinction_coef .
_refine_ls_extinction_method none
_refine_ls_goodness_of_fit_ref 1.066
_refine_ls_hydrogen_treatment constr
_refine_ls_matrix_type full
_refine_ls_number_parameters 72
_refine_ls_number_reflns 2483
_refine_ls_number_restraints 18
_refine_ls_restrained_S_all 1.073
_refine_ls_R_factor_all 0.1076
_refine_ls_R_factor_gt 0.0933
_refine_ls_shift/su_max 0.000
_refine_ls_shift/su_mean 0.000
_refine_ls_structure_factor_coef Fsqd
_refine_ls_weighting_details 'w=1/[\s^2^(Fo^2^)+(0.2000P)^2^+150.0000P] where P=(Fo^2^+2Fc^2^)/3'
_refine_ls_weighting_scheme calc
_refine_ls_wR_factor_gt 0.2857
_refine_ls_wR_factor_ref 0.3068
_reflns_Friedel_coverage 0.000
_reflns_Friedel_fraction_full .
_reflns_Friedel_fraction_max .
_reflns_number_gt 1938
_reflns_number_total 2483
_reflns_threshold_expression 'I > 2\s(I)'
_cod_data_source_file nchem.2844-s3.cif
_cod_data_source_block desolvated
_cod_original_cell_volume 13934.2(7)
_cod_original_sg_symbol_H-M 'R -3 m'
_cod_database_code 1551544
_shelx_space_group_comment
;
The symmetry employed for this shelxl refinement is uniquely defined
by the following loop, which should always be used as a source of
symmetry information in preference to the above space-group names.
They are only intended as comments.
;

loop_
_space_group_symop_operation_xyz
'x, y, z'
'-y, x-y, z'
'-x+y, -x, z'
'y, x, -z'
'x-y, -y, -z'
'-x, -x+y, -z'
'x+2/3, y+1/3, z+1/3'
'-y+2/3, x-y+1/3, z+1/3'
'-x+y+2/3, -x+1/3, z+1/3'
'y+2/3, x+1/3, -z+1/3'
'x-y+2/3, -y+1/3, -z+1/3'
'-x+2/3, -x+y+1/3, -z+1/3'
'x+1/3, y+2/3, z+2/3'
'-y+1/3, x-y+2/3, z+2/3'
'-x+y+1/3, -x+2/3, z+2/3'
'y+1/3, x+2/3, -z+2/3'
'x-y+1/3, -y+2/3, -z+2/3'
'-x+1/3, -x+y+2/3, -z+2/3'
'-x, -y, -z'
'y, -x+y, -z'
'x-y, x, -z'
'-y, -x, z'
'-x+y, y, z'
'x, x-y, z'
'-x+2/3, -y+1/3, -z+1/3'
'y+2/3, -x+y+1/3, -z+1/3'
'x-y+2/3, x+1/3, -z+1/3'
'-y+2/3, -x+1/3, z+1/3'
'-x+y+2/3, y+1/3, z+1/3'
'x+2/3, x-y+1/3, z+1/3'
'-x+1/3, -y+2/3, -z+2/3'
'y+1/3, -x+y+2/3, -z+2/3'
'x-y+1/3, x+2/3, -z+2/3'
'-y+1/3, -x+2/3, z+2/3'
'-x+y+1/3, y+2/3, z+2/3'
'x+1/3, x-y+2/3, z+2/3'

loop_
_atom_site_label
_atom_site_type_symbol
_atom_site_fract_x
_atom_site_fract_y
_atom_site_fract_z
_atom_site_U_iso_or_equiv
_atom_site_adp_type
_atom_site_occupancy
_atom_site_site_symmetry_order
_atom_site_calc_flag
_atom_site_refinement_flags_posn
_atom_site_refinement_flags_adp
_atom_site_refinement_flags_occupancy
_atom_site_disorder_assembly
_atom_site_disorder_group
Te1 Te 0.666667 0.333333 0.38792(3) 0.0797(7) Uani 1 6 d S T P . .
Te2 Te 0.57033(4) 0.14065(7) 0.31593(2) 0.0850(6) Uani 1 2 d S T P . .
Co1 Co 0.60584(7) 0.21168(14) 0.35654(3) 0.0769(7) Uani 1 2 d DS T P A .
P1 P 0.5467(2) 0.0934(5) 0.37950(11) 0.146(3) Uani 1 2 d DS T P . .
C1 C 0.4776(18) 0.103(2) 0.4038(5) 0.128(10) Uiso 0.5 1 d D . . A -1
H1A H 0.506681 0.105451 0.418962 0.153 Uiso 0.5 1 calc R . . A -1
H1B H 0.480469 0.161563 0.401913 0.153 Uiso 0.5 1 calc R . . A -1
C2 C 0.377(3) 0.030(4) 0.4058(13) 0.34(4) Uiso 0.5 1 d D . . A -1
H2A H 0.372281 -0.027700 0.409758 0.402 Uiso 0.5 1 calc R . . A -1
H2B H 0.346918 0.024119 0.390652 0.402 Uiso 0.5 1 calc R . . A -1
C3 C 0.333(3) 0.058(3) 0.4256(8) 0.160(18) Uiso 0.5 1 d D . . A -1
H3A H 0.270058 0.012375 0.427055 0.240 Uiso 0.5 1 calc R . . A -1
H3B H 0.363217 0.063423 0.440626 0.240 Uiso 0.5 1 calc R . . A -1
H3C H 0.337935 0.115077 0.421581 0.240 Uiso 0.5 1 calc R . . A -1
C4 C 0.611(2) 0.049(2) 0.3933(5) 0.152(13) Uiso 0.5 1 d D . . A -1
H4A H 0.570345 -0.011508 0.399478 0.182 Uiso 0.5 1 calc R . . A -1
H4B H 0.650670 0.044509 0.381500 0.182 Uiso 0.5 1 calc R . . A -1
C5 C 0.667(3) 0.112(2) 0.4137(6) 0.150(12) Uiso 0.5 1 d D . . A -1
H5A H 0.630637 0.132053 0.422240 0.179 Uiso 0.5 1 calc R . . A -1
H5B H 0.719147 0.165251 0.406971 0.179 Uiso 0.5 1 calc R . . A -1
C6 C 0.702(3) 0.066(3) 0.4319(6) 0.143(14) Uiso 0.5 1 d D . . A -1
H6A H 0.736320 0.108690 0.444263 0.215 Uiso 0.5 1 calc R . . A -1
H6B H 0.650452 0.014111 0.438905 0.215 Uiso 0.5 1 calc R . . A -1
H6C H 0.738993 0.047319 0.423632 0.215 Uiso 0.5 1 calc R . . A -1
C7 C 0.460(2) -0.0121(16) 0.3653(7) 0.190(18) Uiso 0.5 1 d D . . A -1
H7A H 0.490757 -0.028044 0.353177 0.228 Uiso 0.5 1 calc R . . A -1
H7B H 0.438603 -0.059201 0.377448 0.228 Uiso 0.5 1 calc R . . A -1
C8 C 0.376(5) -0.019(4) 0.353(2) 0.43(7) Uiso 0.5 1 d D . . A -1
H8A H 0.393286 0.022490 0.339719 0.519 Uiso 0.5 1 calc R . . A -1
H8B H 0.342791 -0.002491 0.364661 0.519 Uiso 0.5 1 calc R . . A -1
C9 C 0.316(5) -0.119(5) 0.3449(18) 0.41(6) Uiso 0.5 1 d D . . A -1
H9A H 0.261860 -0.125452 0.337248 0.609 Uiso 0.5 1 calc R . . A -1
H9B H 0.349049 -0.133496 0.333671 0.609 Uiso 0.5 1 calc R . . A -1
H9C H 0.298798 -0.158356 0.358492 0.609 Uiso 0.5 1 calc R . . A -1
C1_1 C 0.989(2) 0.9734(15) 0.5683(2) 0.072(4) Uiso 0.0833 1 d . . . B -1
C2_1 C 0.9415(18) 0.8797(14) 0.5600(2) 0.072(4) Uiso 0.0833 1 d . . . B -1
C3_1 C 1.0086(17) 0.8593(14) 0.5503(3) 0.072(4) Uiso 0.0833 1 d . . . B -1
C4_1 C 1.0974(17) 0.9404(14) 0.5526(3) 0.072(4) Uiso 0.0833 1 d . . . B -1
C5_1 C 1.0851(19) 1.0109(15) 0.5636(2) 0.072(4) Uiso 0.0833 1 d . . . B -1
C6_1 C 0.950(2) 1.0264(16) 0.5654(2) 0.072(4) Uiso 0.0833 1 d . . . B -1
C7_1 C 0.8613(18) 0.9891(16) 0.5540(3) 0.072(4) Uiso 0.0833 1 d . . . B -1
C8_1 C 0.8169(17) 0.9010(15) 0.5463(4) 0.072(4) Uiso 0.0833 1 d . . . B -1
C9_1 C 0.8582(17) 0.8446(14) 0.5494(3) 0.072(4) Uiso 0.0833 1 d . . . B -1
C10_1 C 0.8368(15) 0.7869(13) 0.5283(3) 0.072(4) Uiso 0.0833 1 d . . . B -1
C11_1 C 0.8999(16) 0.7677(12) 0.5192(3) 0.072(4) Uiso 0.0833 1 d . . . B -1
C12_1 C 0.9885(16) 0.8050(13) 0.5305(3) 0.072(4) Uiso 0.0833 1 d . . . B -1
C13_1 C 1.0559(16) 0.8284(14) 0.5117(3) 0.072(4) Uiso 0.0833 1 d . . . B -1
C14_1 C 1.1394(15) 0.9046(15) 0.5138(4) 0.072(4) Uiso 0.0833 1 d . . . B -1
C15_1 C 1.1608(16) 0.9623(14) 0.5349(4) 0.072(4) Uiso 0.0833 1 d . . . B -1
C16_1 C 1.2159(15) 1.0562(14) 0.5271(4) 0.072(4) Uiso 0.0833 1 d . . . B -1
C17_1 C 1.2043(16) 1.1225(14) 0.5376(4) 0.072(4) Uiso 0.0833 1 d . . . B -1
C18_1 C 1.1370(18) 1.0992(14) 0.5564(3) 0.072(4) Uiso 0.0833 1 d . . . B -1
C19_1 C 1.0957(19) 1.1555(14) 0.5533(3) 0.072(4) Uiso 0.0833 1 d . . . B -1
C20_1 C 1.005(2) 1.1203(15) 0.5576(2) 0.072(4) Uiso 0.0833 1 d . . . B -1
C21_1 C 0.9505(19) 1.1410(15) 0.5415(3) 0.072(4) Uiso 0.0833 1 d . . . B -1
C22_1 C 0.8617(18) 1.0599(16) 0.5393(4) 0.072(4) Uiso 0.0833 1 d . . . B -1
C23_1 C 0.7699(14) 0.8781(15) 0.5233(4) 0.072(4) Uiso 0.0833 1 d . . . B -1
C24_1 C 0.7822(14) 0.8076(14) 0.5122(4) 0.072(4) Uiso 0.0833 1 d . . . B -1
C25_1 C 0.9126(16) 0.7680(13) 0.4934(3) 0.072(4) Uiso 0.0833 1 d . . . B -1
C26_1 C 1.0089(17) 0.8055(14) 0.4887(3) 0.072(4) Uiso 0.0833 1 d . . . B -1
C27_1 C 1.1812(15) 0.9628(16) 0.4931(4) 0.072(4) Uiso 0.0833 1 d . . . B -1
C28_1 C 1.2285(14) 1.0564(15) 0.5013(4) 0.072(4) Uiso 0.0833 1 d . . . B -1
C29_1 C 1.2047(15) 1.1933(13) 0.5229(4) 0.072(4) Uiso 0.0833 1 d . . . B -1
C30_1 C 1.1375(17) 1.2137(13) 0.5326(3) 0.072(4) Uiso 0.0833 1 d . . . B -1
C31_1 C 1.0100(18) 1.0277(17) 0.4425(2) 0.072(4) Uiso 0.0833 1 d . . . B -1
C32_1 C 1.0573(17) 1.1214(16) 0.4508(2) 0.072(4) Uiso 0.0833 1 d . . . B -1
C33_1 C 0.9902(16) 1.1418(15) 0.4605(3) 0.072(4) Uiso 0.0833 1 d . . . B -1
C34_1 C 0.9014(16) 1.0607(15) 0.4582(3) 0.072(4) Uiso 0.0833 1 d . . . B -1
C35_1 C 0.9137(17) 0.9902(16) 0.4471(3) 0.072(4) Uiso 0.0833 1 d . . . B -1
C36_1 C 1.0489(19) 0.9747(17) 0.4454(2) 0.072(4) Uiso 0.0833 1 d . . . B -1
C37_1 C 1.1375(17) 1.0120(17) 0.4568(3) 0.072(4) Uiso 0.0833 1 d . . . B -1
C38_1 C 1.1819(15) 1.1001(16) 0.4645(3) 0.072(4) Uiso 0.0833 1 d . . . B -1
C39_1 C 1.1406(16) 1.1565(15) 0.4614(3) 0.072(4) Uiso 0.0833 1 d . . . B -1
C40_1 C 1.1621(15) 1.2142(13) 0.4825(3) 0.072(4) Uiso 0.0833 1 d . . . B -1
C41_1 C 1.0989(15) 1.2334(13) 0.4916(3) 0.072(4) Uiso 0.0833 1 d . . . B -1
C42_1 C 1.0103(16) 1.1961(14) 0.4803(3) 0.072(4) Uiso 0.0833 1 d . . . B -1
C43_1 C 0.9429(16) 1.1728(14) 0.4991(4) 0.072(4) Uiso 0.0833 1 d . . . B -1
C44_1 C 0.8594(15) 1.0965(15) 0.4970(4) 0.072(4) Uiso 0.0833 1 d . . . B -1
C45_1 C 0.8380(15) 1.0388(15) 0.4759(4) 0.072(4) Uiso 0.0833 1 d . . . B -1
C46_1 C 0.7829(14) 0.9449(15) 0.4836(4) 0.072(4) Uiso 0.0833 1 d . . . B -1
C47_1 C 0.7945(15) 0.8786(15) 0.4732(4) 0.072(4) Uiso 0.0833 1 d . . . B -1
C48_1 C 0.8619(17) 0.9019(15) 0.4544(3) 0.072(4) Uiso 0.0833 1 d . . . B -1
C49_1 C 0.9031(18) 0.8456(15) 0.4575(3) 0.072(4) Uiso 0.0833 1 d . . . B -1
C50_1 C 0.9938(19) 0.8808(16) 0.4531(2) 0.072(4) Uiso 0.0833 1 d . . . B -1
C51_1 C 1.0483(18) 0.8602(15) 0.4692(3) 0.072(4) Uiso 0.0833 1 d . . . B -1
C52_1 C 1.1371(17) 0.9412(16) 0.4715(3) 0.072(4) Uiso 0.0833 1 d . . . B -1
C53_1 C 1.2289(14) 1.1230(15) 0.4875(4) 0.072(4) Uiso 0.0833 1 d . . . B -1
C54_1 C 1.2166(14) 1.1935(14) 0.4986(4) 0.072(4) Uiso 0.0833 1 d . . . B -1
C55_1 C 1.0862(17) 1.2332(12) 0.5174(3) 0.072(4) Uiso 0.0833 1 d . . . B -1
C56_1 C 0.9899(17) 1.1957(14) 0.5220(3) 0.072(4) Uiso 0.0833 1 d . . . B -1
C57_1 C 0.8176(15) 1.0383(16) 0.5177(4) 0.072(4) Uiso 0.0833 1 d . . . B -1
C58_1 C 0.7703(14) 0.9447(16) 0.5095(4) 0.072(4) Uiso 0.0833 1 d . . . B -1
C59_1 C 0.7941(15) 0.8078(14) 0.4879(4) 0.072(4) Uiso 0.0833 1 d . . . B -1
C60_1 C 0.8613(16) 0.7874(13) 0.4782(3) 0.072(4) Uiso 0.0833 1 d . . . B -1
C1_2 C 0.6204(10) 0.3348(10) 0.58186(14) 0.095(2) Uiso 0.1667 1 d . . . C -1
C2_2 C 0.6090(10) 0.2446(10) 0.57918(15) 0.095(2) Uiso 0.1667 1 d G . . C -1
C3_2 C 0.6985(10) 0.2546(9) 0.57615(16) 0.095(2) Uiso 0.1667 1 d G . . C -1
C4_2 C 0.7652(10) 0.3510(9) 0.57696(16) 0.095(2) Uiso 0.1667 1 d G . . C -1
C5_2 C 0.7169(10) 0.4005(9) 0.58049(15) 0.095(2) Uiso 0.1667 1 d G . . C -1
C6_2 C 0.5587(10) 0.3543(10) 0.57183(18) 0.095(2) Uiso 0.1667 1 d G . . C -1
C7_2 C 0.4818(9) 0.2849(10) 0.5585(2) 0.095(2) Uiso 0.1667 1 d G . . C -1
C8_2 C 0.4711(8) 0.2001(9) 0.5560(2) 0.095(2) Uiso 0.1667 1 d G . . C -1
C9_2 C 0.5366(9) 0.1793(9) 0.56663(19) 0.095(2) Uiso 0.1667 1 d G . . C -1
C10_2 C 0.5492(9) 0.1199(7) 0.5503(2) 0.095(2) Uiso 0.1667 1 d G . . C -1
C11_2 C 0.6333(10) 0.1293(7) 0.5474(2) 0.095(2) Uiso 0.1667 1 d G . . C -1
C12_2 C 0.7103(10) 0.1987(8) 0.5607(2) 0.095(2) Uiso 0.1667 1 d G . . C -1
C13_2 C 0.7895(9) 0.2356(9) 0.5452(2) 0.095(2) Uiso 0.1667 1 d G . . C -1
C14_2 C 0.8522(8) 0.3262(9) 0.5460(2) 0.095(2) Uiso 0.1667 1 d G . . C -1
C15_2 C 0.8397(9) 0.3857(9) 0.5623(2) 0.095(2) Uiso 0.1667 1 d G . . C -1
C16_2 C 0.8706(8) 0.4721(8) 0.5503(2) 0.095(2) Uiso 0.1667 1 d G . . C -1
C17_2 C 0.8252(9) 0.5187(8) 0.5536(2) 0.095(2) Uiso 0.1667 1 d G . . C -1
C18_2 C 0.7460(10) 0.4818(9) 0.56917(18) 0.095(2) Uiso 0.1667 1 d G . . C -1
C19_2 C 0.6805(11) 0.5026(8) 0.5585(2) 0.095(2) Uiso 0.1667 1 d G . . C -1
C20_2 C 0.5897(10) 0.4408(10) 0.5598(2) 0.095(2) Uiso 0.1667 1 d G . . C -1
C21_2 C 0.5318(9) 0.4248(10) 0.5390(2) 0.095(2) Uiso 0.1667 1 d G . . C -1
C22_2 C 0.4652(8) 0.3284(10) 0.5382(2) 0.095(2) Uiso 0.1667 1 d G . . C -1
C23_2 C 0.4431(7) 0.1534(8) 0.5330(2) 0.095(2) Uiso 0.1667 1 d G . . C -1
C24_2 C 0.4913(8) 0.1039(7) 0.5295(2) 0.095(2) Uiso 0.1667 1 d G . . C -1
C25_2 C 0.6650(10) 0.1233(7) 0.5236(2) 0.095(2) Uiso 0.1667 1 d G . . C -1
C26_2 C 0.7615(10) 0.1890(9) 0.5222(2) 0.095(2) Uiso 0.1667 1 d G . . C -1
C27_2 C 0.8909(7) 0.3759(9) 0.5238(2) 0.095(2) Uiso 0.1667 1 d G . . C -1
C28_2 C 0.9023(7) 0.4661(9) 0.5265(2) 0.095(2) Uiso 0.1667 1 d G . . C -1
C29_2 C 0.8086(9) 0.5623(7) 0.5333(2) 0.095(2) Uiso 0.1667 1 d G . . C -1
C30_2 C 0.7191(10) 0.5523(7) 0.5364(2) 0.095(2) Uiso 0.1667 1 d G . . C -1
C31_2 C 0.7093(10) 0.3257(10) 0.45855(14) 0.095(2) Uiso 0.1667 1 d G . . C -1
C32_2 C 0.7207(10) 0.4159(9) 0.46123(15) 0.095(2) Uiso 0.1667 1 d G . . C -1
C33_2 C 0.6312(9) 0.4059(9) 0.46426(16) 0.095(2) Uiso 0.1667 1 d G . . C -1
C34_2 C 0.5645(9) 0.3095(9) 0.46344(16) 0.095(2) Uiso 0.1667 1 d G . . C -1
C35_2 C 0.6128(10) 0.2600(9) 0.45992(15) 0.095(2) Uiso 0.1667 1 d G . . C -1
C36_2 C 0.7710(10) 0.3062(10) 0.46858(18) 0.095(2) Uiso 0.1667 1 d G . . C -1
C37_2 C 0.8479(8) 0.3756(10) 0.4819(2) 0.095(2) Uiso 0.1667 1 d G . . C -1
C38_2 C 0.8586(8) 0.4604(9) 0.4844(2) 0.095(2) Uiso 0.1667 1 d G . . C -1
C39_2 C 0.7931(9) 0.4812(9) 0.47378(19) 0.095(2) Uiso 0.1667 1 d G . . C -1
C40_2 C 0.7805(9) 0.5406(7) 0.4901(2) 0.095(2) Uiso 0.1667 1 d G . . C -1
C41_2 C 0.6964(9) 0.5312(7) 0.4930(2) 0.095(2) Uiso 0.1667 1 d G . . C -1
C42_2 C 0.6194(9) 0.4618(8) 0.4796(2) 0.095(2) Uiso 0.1667 1 d G . . C -1
C43_2 C 0.5402(9) 0.4249(9) 0.4952(2) 0.095(2) Uiso 0.1667 1 d G . . C -1
C44_2 C 0.4775(8) 0.3343(9) 0.4945(2) 0.095(2) Uiso 0.1667 1 d G . . C -1
C45_2 C 0.4900(8) 0.2748(9) 0.4781(2) 0.095(2) Uiso 0.1667 1 d G . . C -1
C46_2 C 0.4591(8) 0.1884(8) 0.4901(2) 0.095(2) Uiso 0.1667 1 d G . . C -1
C47_2 C 0.5045(9) 0.1418(8) 0.4868(2) 0.095(2) Uiso 0.1667 1 d G . . C -1
C48_2 C 0.5837(10) 0.1787(8) 0.47123(18) 0.095(2) Uiso 0.1667 1 d G . . C -1
C49_2 C 0.6492(10) 0.1579(8) 0.4819(2) 0.095(2) Uiso 0.1667 1 d G . . C -1
C50_2 C 0.7400(10) 0.2197(9) 0.4806(2) 0.095(2) Uiso 0.1667 1 d G . . C -1
C51_2 C 0.7979(9) 0.2357(9) 0.5014(2) 0.095(2) Uiso 0.1667 1 d G . . C -1
C52_2 C 0.8645(8) 0.3321(10) 0.5022(2) 0.095(2) Uiso 0.1667 1 d G . . C -1
C53_2 C 0.8866(7) 0.5071(8) 0.5074(2) 0.095(2) Uiso 0.1667 1 d G . . C -1
C54_2 C 0.8384(8) 0.5566(7) 0.5109(2) 0.095(2) Uiso 0.1667 1 d G . . C -1
C55_2 C 0.6647(10) 0.5372(7) 0.5168(2) 0.095(2) Uiso 0.1667 1 d G . . C -1
C56_2 C 0.5682(9) 0.4715(9) 0.5182(2) 0.095(2) Uiso 0.1667 1 d G . . C -1
C57_2 C 0.4388(7) 0.2846(10) 0.5166(2) 0.095(2) Uiso 0.1667 1 d G . . C -1
C58_2 C 0.4274(7) 0.1944(9) 0.5139(2) 0.095(2) Uiso 0.1667 1 d G . . C -1
C59_2 C 0.5211(9) 0.0982(7) 0.5071(2) 0.095(2) Uiso 0.1667 1 d G . . C -1
C60_2 C 0.6106(10) 0.1082(7) 0.5041(2) 0.095(2) Uiso 0.1667 1 d G . . C -1

loop_
_atom_site_aniso_label
_atom_site_aniso_U_11
_atom_site_aniso_U_22
_atom_site_aniso_U_33
_atom_site_aniso_U_23
_atom_site_aniso_U_13
_atom_site_aniso_U_12
Te1 0.0905(9) 0.0905(9) 0.0583(10) 0.000 0.000 0.0452(4)
Te2 0.0943(8) 0.0722(8) 0.0810(9) -0.0111(5) -0.0055(2) 0.0361(4)
Co1 0.0867(11) 0.0811(13) 0.0610(11) 0.0030(9) 0.0015(5) 0.0406(7)
P1 0.200(6) 0.108(4) 0.099(4) 0.038(3) 0.0188(16) 0.054(2)

loop_
_atom_type_symbol
_atom_type_description
_atom_type_scat_dispersion_real
_atom_type_scat_dispersion_imag
_atom_type_scat_source
C C 0.0033 0.0016 'International Tables Vol C Tables 4.2.6.8 and 6.1.1.4'
H H 0.0000 0.0000 'International Tables Vol C Tables 4.2.6.8 and 6.1.1.4'
Co Co 0.3494 0.9721 'International Tables Vol C Tables 4.2.6.8 and 6.1.1.4'
P P 0.1023 0.0942 'International Tables Vol C Tables 4.2.6.8 and 6.1.1.4'
Te Te -0.5308 1.6751 'International Tables Vol C Tables 4.2.6.8 and 6.1.1.4'

loop_
_exptl_crystal_face_index_h
_exptl_crystal_face_index_k
_exptl_crystal_face_index_l
_exptl_crystal_face_perp_dist
-16 -3 44 0.0300
-11 0 -64 0.0212
-21 16 -30 0.0231
-22 3 -16 0.0188
21 0 5 0.0369
-5 20 36 0.0554
15 6 -37 0.0365
5 -20 -37 0.0385
16 -13 55 0.0210

loop_
_geom_angle_atom_site_label_1
_geom_angle_atom_site_label_2
_geom_angle_atom_site_label_3
_geom_angle
_geom_angle_site_symmetry_1
_geom_angle_site_symmetry_3
Co1 Te1 Co1 76.61(9) . 2_655
Co1 Te1 Co1 76.61(9) . 3_665
Co1 Te1 Co1 76.61(9) 2_655 3_665
Co1 Te2 Co1 78.00(8) . 33_545
Co1 Te2 Co1 76.49(10) 32 33_545
Co1 Te2 Co1 78.00(8) . 32
Te1 Co1 Te2 89.07(5) . 33_545
Te1 Co1 Te2 89.07(5) . 32
Te2 Co1 Te1 159.11(10) . .
Te2 Co1 Te2 86.86(5) . 33_545
Te2 Co1 Te2 86.86(5) . 32
Te2 Co1 Te2 157.28(10) 32 33_545
P1 Co1 Te1 99.4(2) . .
P1 Co1 Te2 101.32(5) . 33_545
P1 Co1 Te2 101.32(5) . 32
P1 Co1 Te2 101.5(2) . .
C1 P1 Co1 111.5(10) . .
C4 P1 Co1 123.4(12) . .
C4 P1 C1 106.0(15) . .
C4 P1 C7 97.6(15) . .
C7 P1 Co1 115.3(13) . .
C7 P1 C1 99.8(17) . .
P1 C1 H1A 107.7 . .
P1 C1 H1B 107.7 . .
H1A C1 H1B 107.1 . .
C2 C1 P1 119(2) . .
C2 C1 H1A 107.7 . .
C2 C1 H1B 107.7 . .
C1 C2 H2A 109.9 . .
C1 C2 H2B 109.9 . .
C1 C2 C3 109(2) . .
H2A C2 H2B 108.3 . .
C3 C2 H2A 109.9 . .
C3 C2 H2B 109.9 . .
C2 C3 H3A 109.5 . .
C2 C3 H3B 109.5 . .
C2 C3 H3C 109.5 . .
H3A C3 H3B 109.5 . .
H3A C3 H3C 109.5 . .
H3B C3 H3C 109.5 . .
P1 C4 H4A 109.9 . .
P1 C4 H4B 109.9 . .
H4A C4 H4B 108.3 . .
C5 C4 P1 108.9(18) . .
C5 C4 H4A 109.9 . .
C5 C4 H4B 109.9 . .
C4 C5 H5A 109.0 . .
C4 C5 H5B 109.0 . .
C4 C5 C6 113(2) . .
H5A C5 H5B 107.8 . .
C6 C5 H5A 109.0 . .
C6 C5 H5B 109.0 . .
C5 C6 H6A 109.5 . .
C5 C6 H6B 109.5 . .
C5 C6 H6C 109.5 . .
H6A C6 H6B 109.5 . .
H6A C6 H6C 109.5 . .
H6B C6 H6C 109.5 . .
P1 C7 H7A 107.0 . .
P1 C7 H7B 107.0 . .
H7A C7 H7B 106.7 . .
C8 C7 P1 121(3) . .
C8 C7 H7A 107.0 . .
C8 C7 H7B 107.0 . .
C7 C8 H8A 110.4 . .
C7 C8 H8B 110.4 . .
C7 C8 C9 107(3) . .
H8A C8 H8B 108.6 . .
C9 C8 H8A 110.4 . .
C9 C8 H8B 110.4 . .
C8 C9 H9A 109.5 . .
C8 C9 H9B 109.5 . .
C8 C9 H9C 109.5 . .
H9A C9 H9B 109.5 . .
H9A C9 H9C 109.5 . .
H9B C9 H9C 109.5 . .
C2_1 C1_1 C5_1 108.0 . .
C6_1 C1_1 C2_1 120.0 . .
C6_1 C1_1 C5_1 120.0 . .
C1_1 C2_1 C3_1 108.0 . .
C9_1 C2_1 C1_1 120.0 . .
C9_1 C2_1 C3_1 120.0 . .
C4_1 C3_1 C2_1 108.0 . .
C12_1 C3_1 C2_1 120.0 . .
C12_1 C3_1 C4_1 120.0 . .
C3_1 C4_1 C5_1 108.0 . .
C15_1 C4_1 C3_1 120.0 . .
C15_1 C4_1 C5_1 120.0 . .
C1_1 C5_1 C4_1 108.0 . .
C18_1 C5_1 C1_1 120.0 . .
C18_1 C5_1 C4_1 120.0 . .
C1_1 C6_1 C7_1 120.0 . .
C1_1 C6_1 C20_1 120.0 . .
C7_1 C6_1 C20_1 108.0 . .
C6_1 C7_1 C22_1 107.98(5) . .
C8_1 C7_1 C6_1 120.0 . .
C8_1 C7_1 C22_1 120.0 . .
C7_1 C8_1 C9_1 120.0 . .
C7_1 C8_1 C23_1 120.0 . .
C23_1 C8_1 C9_1 108.0 . .
C2_1 C9_1 C8_1 120.0 . .
C2_1 C9_1 C10_1 120.0 . .
C8_1 C9_1 C10_1 108.0 . .
C11_1 C10_1 C9_1 120.0 . .
C11_1 C10_1 C24_1 120.0 . .
C24_1 C10_1 C9_1 108.0 . .
C10_1 C11_1 C12_1 120.0 . .
C10_1 C11_1 C25_1 120.0 . .
C12_1 C11_1 C25_1 108.0 . .
C3_1 C12_1 C11_1 120.0 . .
C3_1 C12_1 C13_1 120.00(7) . .
C11_1 C12_1 C13_1 108.0 . .
C12_1 C13_1 C26_1 108.0 . .
C14_1 C13_1 C12_1 120.0 . .
C14_1 C13_1 C26_1 120.0 . .
C13_1 C14_1 C15_1 120.0 . .
C13_1 C14_1 C27_1 120.0 . .
C15_1 C14_1 C27_1 108.0 . .
C4_1 C15_1 C14_1 119.99(7) . .
C4_1 C15_1 C16_1 120.0 . .
C14_1 C15_1 C16_1 108.0 . .
C15_1 C16_1 C28_1 108.0 . .
C17_1 C16_1 C15_1 120.0 . .
C17_1 C16_1 C28_1 120.0 . .
C16_1 C17_1 C18_1 120.0 . .
C16_1 C17_1 C29_1 120.0 . .
C18_1 C17_1 C29_1 108.0 . .
C5_1 C18_1 C17_1 120.0 . .
C5_1 C18_1 C19_1 120.00(5) . .
C17_1 C18_1 C19_1 108.0 . .
C20_1 C19_1 C18_1 120.0 . .
C20_1 C19_1 C30_1 120.0 . .
C30_1 C19_1 C18_1 108.0 . .
C19_1 C20_1 C6_1 120.0 . .
C19_1 C20_1 C21_1 120.0 . .
C21_1 C20_1 C6_1 108.0 . .
C20_1 C21_1 C22_1 108.0 . .
C56_1 C21_1 C20_1 120.00(6) . .
C56_1 C21_1 C22_1 120.0 . .
C21_1 C22_1 C7_1 108.0 . .
C57_1 C22_1 C7_1 120.0 . .
C57_1 C22_1 C21_1 120.0 . .
C24_1 C23_1 C8_1 108.0 . .
C58_1 C23_1 C8_1 120.0 . .
C58_1 C23_1 C24_1 120.0 . .
C10_1 C24_1 C23_1 108.0 . .
C59_1 C24_1 C10_1 120.0 . .
C59_1 C24_1 C23_1 120.0 . .
C26_1 C25_1 C11_1 108.0 . .
C60_1 C25_1 C11_1 120.0 . .
C60_1 C25_1 C26_1 120.0 . .
C25_1 C26_1 C13_1 108.0 . .
C51_1 C26_1 C13_1 119.99(6) . .
C51_1 C26_1 C25_1 120.0 . .
C28_1 C27_1 C14_1 108.0 . .
C52_1 C27_1 C14_1 120.01(7) . .
C52_1 C27_1 C28_1 120.0 . .
C27_1 C28_1 C16_1 108.0 . .
C53_1 C28_1 C16_1 120.0 . .
C53_1 C28_1 C27_1 120.0 . .
C30_1 C29_1 C17_1 108.0 . .
C54_1 C29_1 C17_1 120.0 . .
C54_1 C29_1 C30_1 120.0 . .
C19_1 C30_1 C29_1 108.0 . .
C55_1 C30_1 C19_1 120.0 . .
C55_1 C30_1 C29_1 120.0 . .
C32_1 C31_1 C35_1 108.0 . .
C36_1 C31_1 C32_1 120.0 . .
C36_1 C31_1 C35_1 120.0 . .
C31_1 C32_1 C33_1 108.0 . .
C39_1 C32_1 C31_1 120.0 . .
C39_1 C32_1 C33_1 120.0 . .
C34_1 C33_1 C32_1 108.0 . .
C42_1 C33_1 C32_1 120.0 . .
C42_1 C33_1 C34_1 120.0 . .
C33_1 C34_1 C35_1 108.0 . .
C45_1 C34_1 C33_1 120.0 . .
C45_1 C34_1 C35_1 120.0 . .
C31_1 C35_1 C34_1 108.0 . .
C48_1 C35_1 C31_1 120.0 . .
C48_1 C35_1 C34_1 120.0 . .
C31_1 C36_1 C37_1 120.0 . .
C31_1 C36_1 C50_1 120.0 . .
C50_1 C36_1 C37_1 108.0 . .
C38_1 C37_1 C36_1 120.0 . .
C38_1 C37_1 C52_1 120.0 . .
C52_1 C37_1 C36_1 108.0 . .
C37_1 C38_1 C39_1 120.0 . .
C37_1 C38_1 C53_1 120.0 . .
C53_1 C38_1 C39_1 108.0 . .
C32_1 C39_1 C38_1 120.0 . .
C32_1 C39_1 C40_1 120.0 . .
C40_1 C39_1 C38_1 108.0 . .
C39_1 C40_1 C54_1 108.0 . .
C41_1 C40_1 C39_1 120.0 . .
C41_1 C40_1 C54_1 120.0 . .
C40_1 C41_1 C42_1 120.0 . .
C40_1 C41_1 C55_1 120.0 . .
C55_1 C41_1 C42_1 108.0 . .
C33_1 C42_1 C41_1 120.0 . .
C33_1 C42_1 C43_1 120.00(7) . .
C41_1 C42_1 C43_1 108.0 . .
C44_1 C43_1 C42_1 120.0 . .
C44_1 C43_1 C56_1 120.0 . .
C56_1 C43_1 C42_1 108.0 . .
C43_1 C44_1 C45_1 120.0 . .
C43_1 C44_1 C57_1 120.0 . .
C45_1 C44_1 C57_1 108.0 . .
C34_1 C45_1 C44_1 120.01(6) . .
C34_1 C45_1 C46_1 120.0 . .
C44_1 C45_1 C46_1 108.0 . .
C47_1 C46_1 C45_1 120.0 . .
C47_1 C46_1 C58_1 120.0 . .
C58_1 C46_1 C45_1 108.0 . .
C46_1 C47_1 C48_1 120.0 . .
C46_1 C47_1 C59_1 120.0 . .
C48_1 C47_1 C59_1 108.0 . .
C35_1 C48_1 C47_1 120.0 . .
C35_1 C48_1 C49_1 120.0 . .
C47_1 C48_1 C49_1 108.0 . .
C50_1 C49_1 C48_1 120.0 . .
C50_1 C49_1 C60_1 120.0 . .
C60_1 C49_1 C48_1 108.0 . .
C36_1 C50_1 C51_1 108.0 . .
C49_1 C50_1 C36_1 120.0 . .
C49_1 C50_1 C51_1 120.0 . .
C26_1 C51_1 C50_1 120.0 . .
C26_1 C51_1 C52_1 120.0 . .
C50_1 C51_1 C52_1 108.0 . .
C27_1 C52_1 C37_1 120.0 . .
C27_1 C52_1 C51_1 120.0 . .
C37_1 C52_1 C51_1 108.0 . .
C28_1 C53_1 C38_1 120.0 . .
C28_1 C53_1 C54_1 120.0 . .
C38_1 C53_1 C54_1 108.0 . .
C29_1 C54_1 C40_1 120.0 . .
C29_1 C54_1 C53_1 120.0 . .
C40_1 C54_1 C53_1 108.0 . .
C30_1 C55_1 C41_1 120.0 . .
C30_1 C55_1 C56_1 120.0 . .
C41_1 C55_1 C56_1 108.0 . .
C21_1 C56_1 C43_1 119.99(8) . .
C21_1 C56_1 C55_1 120.0 . .
C43_1 C56_1 C55_1 108.0 . .
C22_1 C57_1 C44_1 120.01(7) . .
C22_1 C57_1 C58_1 120.0 . .
C58_1 C57_1 C44_1 108.0 . .
C23_1 C58_1 C46_1 120.0 . .
C23_1 C58_1 C57_1 120.0 . .
C57_1 C58_1 C46_1 108.0 . .
C24_1 C59_1 C47_1 120.0 . .
C24_1 C59_1 C60_1 120.0 . .
C60_1 C59_1 C47_1 108.0 . .
C25_1 C60_1 C49_1 120.0 . .
C25_1 C60_1 C59_1 120.0 . .
C49_1 C60_1 C59_1 108.0 . .
C2_2 C1_2 C5_2 108.0 . .
C6_2 C1_2 C2_2 120.0 . .
C6_2 C1_2 C5_2 120.0 . .
C3_2 C2_2 C1_2 108.0 . .
C9_2 C2_2 C1_2 120.0 . .
C9_2 C2_2 C3_2 120.0 . .
C2_2 C3_2 C4_2 108.0 . .
C12_2 C3_2 C2_2 120.0 . .
C12_2 C3_2 C4_2 120.0 . .
C3_2 C4_2 C5_2 108.0 . .
C15_2 C4_2 C3_2 120.0 . .
C15_2 C4_2 C5_2 120.0 . .
C4_2 C5_2 C1_2 108.0 . .
C18_2 C5_2 C1_2 120.0 . .
C18_2 C5_2 C4_2 120.0 . .
C1_2 C6_2 C7_2 120.0 . .
C1_2 C6_2 C20_2 120.0 . .
C20_2 C6_2 C7_2 108.0 . .
C8_2 C7_2 C6_2 120.0 . .
C8_2 C7_2 C22_2 120.0 . .
C22_2 C7_2 C6_2 108.0 . .
C7_2 C8_2 C9_2 120.0 . .
C7_2 C8_2 C23_2 120.0 . .
C9_2 C8_2 C23_2 108.0 . .
C2_2 C9_2 C8_2 120.0 . .
C2_2 C9_2 C10_2 120.0 . .
C8_2 C9_2 C10_2 108.0 . .
C11_2 C10_2 C9_2 120.0 . .
C11_2 C10_2 C24_2 120.0 . .
C24_2 C10_2 C9_2 108.0 . .
C10_2 C11_2 C12_2 120.0 . .
C10_2 C11_2 C25_2 120.0 . .
C12_2 C11_2 C25_2 108.0 . .
C3_2 C12_2 C11_2 120.0 . .
C3_2 C12_2 C13_2 120.0 . .
C11_2 C12_2 C13_2 108.0 . .
C14_2 C13_2 C12_2 120.0 . .
C14_2 C13_2 C26_2 120.0 . .
C26_2 C13_2 C12_2 108.0 . .
C13_2 C14_2 C15_2 120.0 . .
C13_2 C14_2 C27_2 120.0 . .
C27_2 C14_2 C15_2 108.0 . .
C4_2 C15_2 C14_2 120.0 . .
C4_2 C15_2 C16_2 120.0 . .
C16_2 C15_2 C14_2 108.0 . .
C17_2 C16_2 C15_2 120.0 . .
C17_2 C16_2 C28_2 120.0 . .
C28_2 C16_2 C15_2 108.0 . .
C16_2 C17_2 C18_2 120.0 . .
C16_2 C17_2 C29_2 120.0 . .
C29_2 C17_2 C18_2 108.0 . .
C5_2 C18_2 C17_2 120.0 . .
C5_2 C18_2 C19_2 120.0 . .
C19_2 C18_2 C17_2 108.0 . .
C20_2 C19_2 C18_2 120.0 . .
C20_2 C19_2 C30_2 120.0 . .
C30_2 C19_2 C18_2 108.0 . .
C19_2 C20_2 C6_2 120.0 . .
C19_2 C20_2 C21_2 120.0 . .
C21_2 C20_2 C6_2 108.0 . .
C22_2 C21_2 C20_2 108.0 . .
C56_2 C21_2 C20_2 120.0 . .
C56_2 C21_2 C22_2 120.0 . .
C7_2 C22_2 C21_2 108.0 . .
C57_2 C22_2 C7_2 120.0 . .
C57_2 C22_2 C21_2 120.0 . .
C8_2 C23_2 C24_2 108.0 . .
C58_2 C23_2 C8_2 120.0 . .
C58_2 C23_2 C24_2 120.0 . .
C10_2 C24_2 C23_2 108.0 . .
C59_2 C24_2 C10_2 120.0 . .
C59_2 C24_2 C23_2 120.0 . .
C26_2 C25_2 C11_2 108.0 . .
C60_2 C25_2 C11_2 120.0 . .
C60_2 C25_2 C26_2 120.0 . .
C13_2 C26_2 C25_2 108.0 . .
C51_2 C26_2 C13_2 120.0 . .
C51_2 C26_2 C25_2 120.0 . .
C14_2 C27_2 C28_2 108.0 . .
C52_2 C27_2 C14_2 120.0 . .
C52_2 C27_2 C28_2 120.0 . .
C27_2 C28_2 C16_2 108.0 . .
C53_2 C28_2 C16_2 120.0 . .
C53_2 C28_2 C27_2 120.0 . .
C17_2 C29_2 C30_2 108.0 . .
C54_2 C29_2 C17_2 120.0 . .
C54_2 C29_2 C30_2 120.0 . .
C19_2 C30_2 C29_2 108.0 . .
C55_2 C30_2 C19_2 120.0 . .
C55_2 C30_2 C29_2 120.0 . .
C35_2 C31_2 C32_2 108.0 . .
C36_2 C31_2 C32_2 120.0 . .
C36_2 C31_2 C35_2 120.0 . .
C31_2 C32_2 C33_2 108.0 . .
C39_2 C32_2 C31_2 120.0 . .
C39_2 C32_2 C33_2 120.0 . .
C34_2 C33_2 C32_2 108.0 . .
C42_2 C33_2 C32_2 120.0 . .
C42_2 C33_2 C34_2 120.0 . .
C35_2 C34_2 C33_2 108.0 . .
C45_2 C34_2 C33_2 120.0 . .
C45_2 C34_2 C35_2 120.0 . .
C31_2 C35_2 C34_2 108.0 . .
C48_2 C35_2 C31_2 120.0 . .
C48_2 C35_2 C34_2 120.0 . .
C31_2 C36_2 C37_2 120.0 . .
C31_2 C36_2 C50_2 120.0 . .
C50_2 C36_2 C37_2 108.0 . .
C38_2 C37_2 C36_2 120.0 . .
C38_2 C37_2 C52_2 120.0 . .
C52_2 C37_2 C36_2 108.0 . .
C37_2 C38_2 C39_2 120.0 . .
C37_2 C38_2 C53_2 120.0 . .
C39_2 C38_2 C53_2 108.0 . .
C32_2 C39_2 C38_2 120.0 . .
C32_2 C39_2 C40_2 120.0 . .
C38_2 C39_2 C40_2 108.0 . .
C39_2 C40_2 C54_2 108.0 . .
C41_2 C40_2 C39_2 120.0 . .
C41_2 C40_2 C54_2 120.0 . .
C40_2 C41_2 C42_2 120.0 . .
C40_2 C41_2 C55_2 120.0 . .
C55_2 C41_2 C42_2 108.0 . .
C33_2 C42_2 C41_2 120.0 . .
C33_2 C42_2 C43_2 120.0 . .
C41_2 C42_2 C43_2 108.0 . .
C44_2 C43_2 C42_2 120.0 . .
C44_2 C43_2 C56_2 120.0 . .
C56_2 C43_2 C42_2 108.0 . .
C43_2 C44_2 C45_2 120.0 . .
C43_2 C44_2 C57_2 120.0 . .
C57_2 C44_2 C45_2 108.0 . .
C34_2 C45_2 C44_2 120.0 . .
C34_2 C45_2 C46_2 120.0 . .
C46_2 C45_2 C44_2 108.0 . .
C47_2 C46_2 C45_2 120.0 . .
C47_2 C46_2 C58_2 120.0 . .
C58_2 C46_2 C45_2 108.0 . .
C46_2 C47_2 C48_2 120.0 . .
C46_2 C47_2 C59_2 120.0 . .
C59_2 C47_2 C48_2 108.0 . .
C35_2 C48_2 C47_2 120.0 . .
C35_2 C48_2 C49_2 120.0 . .
C49_2 C48_2 C47_2 108.0 . .
C50_2 C49_2 C48_2 120.0 . .
C50_2 C49_2 C60_2 120.0 . .
C60_2 C49_2 C48_2 108.0 . .
C49_2 C50_2 C36_2 120.0 . .
C49_2 C50_2 C51_2 120.0 . .
C51_2 C50_2 C36_2 108.0 . .
C26_2 C51_2 C50_2 120.0 . .
C26_2 C51_2 C52_2 120.0 . .
C50_2 C51_2 C52_2 108.0 . .
C27_2 C52_2 C37_2 120.0 . .
C27_2 C52_2 C51_2 120.0 . .
C37_2 C52_2 C51_2 108.0 . .
C28_2 C53_2 C38_2 120.0 . .
C28_2 C53_2 C54_2 120.0 . .
C54_2 C53_2 C38_2 108.0 . .
C29_2 C54_2 C40_2 120.0 . .
C29_2 C54_2 C53_2 120.0 . .
C53_2 C54_2 C40_2 108.0 . .
C30_2 C55_2 C41_2 120.0 . .
C30_2 C55_2 C56_2 120.0 . .
C41_2 C55_2 C56_2 108.0 . .
C21_2 C56_2 C43_2 120.0 . .
C21_2 C56_2 C55_2 120.0 . .
C43_2 C56_2 C55_2 108.0 . .
C22_2 C57_2 C44_2 120.0 . .
C22_2 C57_2 C58_2 120.0 . .
C44_2 C57_2 C58_2 108.0 . .
C23_2 C58_2 C46_2 120.0 . .
C23_2 C58_2 C57_2 120.0 . .
C46_2 C58_2 C57_2 108.0 . .
C24_2 C59_2 C47_2 120.0 . .
C24_2 C59_2 C60_2 120.0 . .
C47_2 C59_2 C60_2 108.0 . .
C25_2 C60_2 C49_2 120.0 . .
C25_2 C60_2 C59_2 120.0 . .
C49_2 C60_2 C59_2 108.0 . .

loop_
_geom_bond_atom_site_label_1
_geom_bond_atom_site_label_2
_geom_bond_distance
_geom_bond_site_symmetry_2
Te1 Co1 2.502(2) .
Te1 Co1 2.502(2) 2_655
Te1 Co1 2.502(2) 3_665
Te2 Co1 2.491(2) .
Te2 Co1 2.5055(9) 32
Te2 Co1 2.5056(9) 33_545
Co1 P1 2.160(6) .
P1 C1 1.854(17) .
P1 C4 1.782(17) .
P1 C7 1.836(18) .
C1 H1A 0.9700 .
C1 H1B 0.9700 .
C1 C2 1.53(2) .
C2 H2A 0.9700 .
C2 H2B 0.9700 .
C2 C3 1.54(2) .
C3 H3A 0.9600 .
C3 H3B 0.9600 .
C3 H3C 0.9600 .
C4 H4A 0.9700 .
C4 H4B 0.9700 .
C4 C5 1.529(19) .
C5 H5A 0.9700 .
C5 H5B 0.9700 .
C5 C6 1.557(18) .
C6 H6A 0.9600 .
C6 H6B 0.9600 .
C6 H6C 0.9600 .
C7 H7A 0.9700 .
C7 H7B 0.9700 .
C7 C8 1.53(2) .
C8 H8A 0.9700 .
C8 H8B 0.9700 .
C8 C9 1.55(2) .
C9 H9A 0.9600 .
C9 H9B 0.9600 .
C9 H9C 0.9600 .
C1_1 C2_1 1.4534 .
C1_1 C5_1 1.4534 .
C1_1 C6_1 1.3672 .
C2_1 C3_1 1.4535 .
C2_1 C9_1 1.3669 .
C3_1 C4_1 1.4533 .
C3_1 C12_1 1.3671 .
C4_1 C5_1 1.4534 .
C4_1 C15_1 1.3670 .
C5_1 C18_1 1.3672 .
C6_1 C7_1 1.4532 .
C6_1 C20_1 1.4533 .
C7_1 C8_1 1.3672 .
C7_1 C22_1 1.4535 .
C8_1 C9_1 1.4535 .
C8_1 C23_1 1.4534 .
C9_1 C10_1 1.4537 .
C10_1 C11_1 1.3672 .
C10_1 C24_1 1.4532 .
C11_1 C12_1 1.4533 .
C11_1 C25_1 1.4534 .
C12_1 C13_1 1.4534 .
C13_1 C14_1 1.3671 .
C13_1 C26_1 1.4534 .
C14_1 C15_1 1.4533 .
C14_1 C27_1 1.4535 .
C15_1 C16_1 1.4533 .
C16_1 C17_1 1.3672 .
C16_1 C28_1 1.4534 .
C17_1 C18_1 1.4533 .
C17_1 C29_1 1.4535 .
C18_1 C19_1 1.4534 .
C19_1 C20_1 1.3674 .
C19_1 C30_1 1.4530 .
C20_1 C21_1 1.4531 .
C21_1 C22_1 1.4534 .
C21_1 C56_1 1.3674 .
C22_1 C57_1 1.3672 .
C23_1 C24_1 1.4532 .
C23_1 C58_1 1.3672 .
C24_1 C59_1 1.3673 .
C25_1 C26_1 1.4534 .
C25_1 C60_1 1.3669 .
C26_1 C51_1 1.3670 .
C27_1 C28_1 1.4534 .
C27_1 C52_1 1.3672 .
C28_1 C53_1 1.3671 .
C29_1 C30_1 1.4535 .
C29_1 C54_1 1.3667 .
C30_1 C55_1 1.3674 .
C31_1 C32_1 1.4534 .
C31_1 C35_1 1.4534 .
C31_1 C36_1 1.3671 .
C32_1 C33_1 1.4535 .
C32_1 C39_1 1.3673 .
C33_1 C34_1 1.4533 .
C33_1 C42_1 1.3672 .
C34_1 C35_1 1.4535 .
C34_1 C45_1 1.3673 .
C35_1 C48_1 1.3672 .
C36_1 C37_1 1.4535 .
C36_1 C50_1 1.4533 .
C37_1 C38_1 1.3672 .
C37_1 C52_1 1.4534 .
C38_1 C39_1 1.4535 .
C38_1 C53_1 1.4534 .
C39_1 C40_1 1.4532 .
C40_1 C41_1 1.3674 .
C40_1 C54_1 1.4535 .
C41_1 C42_1 1.4536 .
C41_1 C55_1 1.4529 .
C42_1 C43_1 1.4537 .
C43_1 C44_1 1.3673 .
C43_1 C56_1 1.4529 .
C44_1 C45_1 1.4532 .
C44_1 C57_1 1.4534 .
C45_1 C46_1 1.4535 .
C46_1 C47_1 1.3671 .
C46_1 C58_1 1.4534 .
C47_1 C48_1 1.4534 .
C47_1 C59_1 1.4535 .
C48_1 C49_1 1.4534 .
C49_1 C50_1 1.3672 .
C49_1 C60_1 1.4534 .
C50_1 C51_1 1.4534 .
C51_1 C52_1 1.4534 .
C53_1 C54_1 1.4535 .
C55_1 C56_1 1.4534 .
C57_1 C58_1 1.4534 .
C59_1 C60_1 1.4535 .
C1_2 C2_2 1.4535 .
C1_2 C5_2 1.4535 .
C1_2 C6_2 1.3670 .
C2_2 C3_2 1.4534 .
C2_2 C9_2 1.3671 .
C3_2 C4_2 1.4534 .
C3_2 C12_2 1.3673 .
C4_2 C5_2 1.4535 .
C4_2 C15_2 1.3669 .
C5_2 C18_2 1.3670 .
C6_2 C7_2 1.4536 .
C6_2 C20_2 1.4533 .
C7_2 C8_2 1.3672 .
C7_2 C22_2 1.4533 .
C8_2 C9_2 1.4533 .
C8_2 C23_2 1.4536 .
C9_2 C10_2 1.4536 .
C10_2 C11_2 1.3671 .
C10_2 C24_2 1.4532 .
C11_2 C12_2 1.4532 .
C11_2 C25_2 1.4534 .
C12_2 C13_2 1.4533 .
C13_2 C14_2 1.3672 .
C13_2 C26_2 1.4531 .
C14_2 C15_2 1.4536 .
C14_2 C27_2 1.4532 .
C15_2 C16_2 1.4535 .
C16_2 C17_2 1.3671 .
C16_2 C28_2 1.4533 .
C17_2 C18_2 1.4536 .
C17_2 C29_2 1.4533 .
C18_2 C19_2 1.4535 .
C19_2 C20_2 1.3672 .
C19_2 C30_2 1.4532 .
C20_2 C21_2 1.4534 .
C21_2 C22_2 1.4533 .
C21_2 C56_2 1.3672 .
C22_2 C57_2 1.3672 .
C23_2 C24_2 1.4536 .
C23_2 C58_2 1.3670 .
C24_2 C59_2 1.3669 .
C25_2 C26_2 1.4534 .
C25_2 C60_2 1.3671 .
C26_2 C51_2 1.3672 .
C27_2 C28_2 1.4533 .
C27_2 C52_2 1.3672 .
C28_2 C53_2 1.3672 .
C29_2 C30_2 1.4536 .
C29_2 C54_2 1.3668 .
C30_2 C55_2 1.3671 .
C31_2 C32_2 1.4534 .
C31_2 C35_2 1.4534 .
C31_2 C36_2 1.3671 .
C32_2 C33_2 1.4536 .
C32_2 C39_2 1.3671 .
C33_2 C34_2 1.4535 .
C33_2 C42_2 1.3668 .
C34_2 C35_2 1.4534 .
C34_2 C45_2 1.3672 .
C35_2 C48_2 1.3670 .
C36_2 C37_2 1.4535 .
C36_2 C50_2 1.4534 .
C37_2 C38_2 1.3672 .
C37_2 C52_2 1.4531 .
C38_2 C39_2 1.4532 .
C38_2 C53_2 1.4537 .
C39_2 C40_2 1.4533 .
C40_2 C41_2 1.3673 .
C40_2 C54_2 1.4537 .
C41_2 C42_2 1.4534 .
C41_2 C55_2 1.4533 .
C42_2 C43_2 1.4538 .
C43_2 C44_2 1.3671 .
C43_2 C56_2 1.4531 .
C44_2 C45_2 1.4536 .
C44_2 C57_2 1.4533 .
C45_2 C46_2 1.4535 .
C46_2 C47_2 1.3671 .
C46_2 C58_2 1.4534 .
C47_2 C48_2 1.4536 .
C47_2 C59_2 1.4533 .
C48_2 C49_2 1.4534 .
C49_2 C50_2 1.3672 .
C49_2 C60_2 1.4533 .
C50_2 C51_2 1.4532 .
C51_2 C52_2 1.4534 .
C53_2 C54_2 1.4533 .
C55_2 C56_2 1.4535 .
C57_2 C58_2 1.4534 .
C59_2 C60_2 1.4534 .
